data_7153471
loop_
_publ_author_name
'Selvakumar, Jayaraman'
'Makriyannis, Alexandros'
'Ramanathan, Chinnasamy Ramaraj'

_publ_section_title
;
 An unusual reactivity of BBr(3): Accessing tetrahydroisoquinoline units
 from N-phenethylimides.
;
_journal_issue 18
_journal_name_full 'Organic &amp; biomolecular chemistry'
_journal_page_first 4056
_journal_page_last 4058
_journal_paper_doi 10.1039/c0ob00269k
_journal_volume 8
_journal_year 2010
_chemical_formula_moiety 'C18 H17 N O4'
_chemical_formula_sum 'C18 H17 N O4'
_chemical_formula_weight 311.33
_chemical_melting_point 441
_chemical_name_common
;12b-Hydroxy-1,3-dimethoxy-5,12b-dihydro-6H-isoindolo(1,2-
a)isoquinolin-8-one
;
_chemical_name_systematic
;
12b-Hydroxy-1,3-dimethoxy-5,12b-dihydro-6H-isoindolo[1,2-a]isoquinolin-8-one
;
_space_group_IT_number 14
_symmetry_cell_setting monoclinic
_symmetry_space_group_name_Hall '-P 2ybc'
_symmetry_space_group_name_H-M 'P 1 21/c 1'
_atom_sites_solution_hydrogens geom
_atom_sites_solution_primary direct
_atom_sites_solution_secondary difmap
_audit_creation_method SHELXL-97
_cell_angle_alpha 90.00
_cell_angle_beta 103.609(7)
_cell_angle_gamma 90.00
_cell_formula_units_Z 4
_cell_length_a 11.202(5)
_cell_length_b 6.303(3)
_cell_length_c 21.577(10)
_cell_measurement_reflns_used 4203
_cell_measurement_temperature 293(2)
_cell_measurement_theta_max 25.60
_cell_measurement_theta_min 2.36
_cell_volume 1480.7(12)
_computing_cell_refinement 'Bruker SMART'
_computing_data_collection 'Bruker SMART'
_computing_data_reduction 'Bruker SAINT'
_computing_molecular_graphics 'ORTEP3 (Farrugia, 1997) and Mercury (Bruno et al., 2002)'
_computing_publication_material 'SHELXL-97 (Sheldrick, 1997)'
_computing_structure_refinement 'SHELXL-97 (Sheldrick, 1997)'
_computing_structure_solution 'SHELXS-97 (Sheldrick, 1990)'
_diffrn_ambient_temperature 293(2)
_diffrn_measured_fraction_theta_full 0.995
_diffrn_measured_fraction_theta_max 0.995
_diffrn_measurement_device_type 'CCD area detector'
_diffrn_measurement_method 'phi and omega scans'
_diffrn_radiation_monochromator graphite
_diffrn_radiation_source 'fine-focus sealed tube'
_diffrn_radiation_type MoK\a
_diffrn_radiation_wavelength 0.71073
_diffrn_reflns_av_R_equivalents 0.0642
_diffrn_reflns_av_sigmaI/netI 0.0528
_diffrn_reflns_limit_h_max 13
_diffrn_reflns_limit_h_min -13
_diffrn_reflns_limit_k_max 7
_diffrn_reflns_limit_k_min -7
_diffrn_reflns_limit_l_max 26
_diffrn_reflns_limit_l_min -26
_diffrn_reflns_number 14321
_diffrn_reflns_theta_full 26.01
_diffrn_reflns_theta_max 26.01
_diffrn_reflns_theta_min 1.87
_exptl_absorpt_coefficient_mu 0.099
_exptl_absorpt_correction_T_max 0.9882
_exptl_absorpt_correction_T_min 0.9595
_exptl_absorpt_correction_type multi-scan
_exptl_absorpt_process_details sadabs
_exptl_crystal_colour colorless
_exptl_crystal_density_diffrn 1.397
_exptl_crystal_density_method 'not measured'
_exptl_crystal_description plate
_exptl_crystal_F_000 656
_exptl_crystal_size_max 0.42
_exptl_crystal_size_mid 0.24
_exptl_crystal_size_min 0.12
_refine_diff_density_max 0.347
_refine_diff_density_min -0.462
_refine_diff_density_rms 0.061
_refine_ls_extinction_method none
_refine_ls_goodness_of_fit_ref 1.072
_refine_ls_hydrogen_treatment constr
_refine_ls_matrix_type full
_refine_ls_number_parameters 208
_refine_ls_number_reflns 2902
_refine_ls_number_restraints 0
_refine_ls_restrained_S_all 1.072
_refine_ls_R_factor_all 0.0962
_refine_ls_R_factor_gt 0.0716
_refine_ls_shift/su_max 0.000
_refine_ls_shift/su_mean 0.000
_refine_ls_structure_factor_coef Fsqd
_refine_ls_weighting_details 'calc w=1/[\s^2^(Fo^2^)+(0.0968P)^2^+1.2570P] where P=(Fo^2^+2Fc^2^)/3'
_refine_ls_weighting_scheme calc
_refine_ls_wR_factor_gt 0.1904
_refine_ls_wR_factor_ref 0.2052
_reflns_number_gt 2100
_reflns_number_total 2902
_reflns_threshold_expression >2sigma(I)
_cod_data_source_file c0ob00269k.txt
_cod_data_source_block epu103_m
_cod_depositor_comments
;
The following automatic conversions were performed:

'_symmetry_cell_setting' value 'Monoclinic' changed to 'monoclinic'
according to /home/saulius/struct/CIF-dictionaries/cif_core.dic
dictionary named 'cif_core.dic' version 2.4.2 from 2011-04-26.

Automatic conversion script
Id: cif_fix_values 1891 2012-01-12 08:04:46Z andrius 
;
_cod_original_cell_volume 1480.6(12)
_cod_original_sg_symbol_H-M P2(1)/c
_cod_database_code 7153471

loop_
_symmetry_equiv_pos_as_xyz
'x, y, z'
'-x, y+1/2, -z+1/2'
'-x, -y, -z'
'x, -y-1/2, z-1/2'

loop_
_atom_site_label
_atom_site_type_symbol
_atom_site_fract_x
_atom_site_fract_y
_atom_site_fract_z
_atom_site_U_iso_or_equiv
_atom_site_adp_type
_atom_site_occupancy
_atom_site_symmetry_multiplicity
_atom_site_calc_flag
_atom_site_refinement_flags
O2 O 0.79737(19) 0.1930(3) 0.13352(11) 0.0430(6) Uani 1 1 d .
H2 H 0.7691 0.3031 0.1444 0.065 Uiso 1 1 calc R
O3 O 0.6597(2) 0.2981(4) 0.23249(11) 0.0510(7) Uani 1 1 d .
N1 N 0.7697(2) -0.1747(4) 0.11994(12) 0.0350(6) Uani 1 1 d .
C16 C 0.7317(3) 0.0178(4) 0.14943(14) 0.0314(7) Uani 1 1 d .
O1 O 0.6848(2) -0.4684(3) 0.06490(11) 0.0519(7) Uani 1 1 d .
C10 C 0.5644(3) -0.1675(5) 0.08407(13) 0.0347(7) Uani 1 1 d .
C6 C 0.8459(3) -0.1739(4) 0.25012(14) 0.0339(7) Uani 1 1 d .
C9 C 0.6758(3) -0.2914(5) 0.08766(14) 0.0361(7) Uani 1 1 d .
C14 C 0.5077(3) 0.1790(5) 0.11262(15) 0.0395(7) Uani 1 1 d .
H14 H 0.5275 0.3086 0.1330 0.047 Uiso 1 1 calc R
C5 C 0.8820(3) -0.1915(5) 0.31595(15) 0.0419(8) Uani 1 1 d .
H5 H 0.9346 -0.3004 0.3342 0.050 Uiso 1 1 calc R
C4 C 0.8408(3) -0.0502(6) 0.35431(15) 0.0443(8) Uani 1 1 d .
C15 C 0.5951(3) 0.0209(4) 0.11751(13) 0.0316(7) Uani 1 1 d .
C2 C 0.7305(3) 0.1360(5) 0.26229(15) 0.0373(7) Uani 1 1 d .
C1 C 0.7675(2) -0.0110(4) 0.22175(14) 0.0312(7) Uani 1 1 d .
O4 O 0.8716(2) -0.0537(5) 0.41931(11) 0.0635(8) Uani 1 1 d .
C8 C 0.8916(3) -0.2559(5) 0.14501(16) 0.0419(8) Uani 1 1 d .
H8A H 0.9519 -0.1457 0.1447 0.050 Uiso 1 1 calc R
H8B H 0.9078 -0.3730 0.1190 0.050 Uiso 1 1 calc R
C13 C 0.3911(3) 0.1403(6) 0.07701(15) 0.0457(8) Uani 1 1 d .
H13 H 0.3319 0.2461 0.0732 0.055 Uiso 1 1 calc R
C7 C 0.9002(3) -0.3301(5) 0.21216(16) 0.0451(8) Uani 1 1 d .
H7A H 0.8576 -0.4646 0.2110 0.054 Uiso 1 1 calc R
H7B H 0.9858 -0.3532 0.2331 0.054 Uiso 1 1 calc R
C3 C 0.7646(3) 0.1171(6) 0.32747(15) 0.0452(8) Uani 1 1 d .
H3 H 0.7373 0.2147 0.3534 0.054 Uiso 1 1 calc R
C11 C 0.4469(3) -0.2086(5) 0.04925(15) 0.0437(8) Uani 1 1 d .
H11 H 0.4272 -0.3372 0.0282 0.052 Uiso 1 1 calc R
C12 C 0.3594(3) -0.0523(6) 0.04665(16) 0.0500(9) Uani 1 1 d .
H12 H 0.2787 -0.0765 0.0244 0.060 Uiso 1 1 calc R
C17 C 0.6092(4) 0.4437(6) 0.2700(2) 0.0621(11) Uani 1 1 d .
H17A H 0.5616 0.5488 0.2428 0.093 Uiso 1 1 calc R
H17B H 0.6745 0.5118 0.3003 0.093 Uiso 1 1 calc R
H17C H 0.5574 0.3685 0.2923 0.093 Uiso 1 1 calc R
C18 C 0.9457(4) -0.2273(8) 0.44924(19) 0.0776(14) Uani 1 1 d .
H18A H 0.9614 -0.2123 0.4947 0.116 Uiso 1 1 calc R
H18B H 1.0221 -0.2276 0.4364 0.116 Uiso 1 1 calc R
H18C H 0.9032 -0.3583 0.4366 0.116 Uiso 1 1 calc R

loop_
_atom_site_aniso_label
_atom_site_aniso_U_11
_atom_site_aniso_U_22
_atom_site_aniso_U_33
_atom_site_aniso_U_23
_atom_site_aniso_U_13
_atom_site_aniso_U_12
O2 0.0394(12) 0.0267(11) 0.0642(15) 0.0024(10) 0.0149(11) -0.0041(9)
O3 0.0543(14) 0.0423(13) 0.0537(14) -0.0122(11) 0.0073(11) 0.0201(11)
N1 0.0355(14) 0.0285(13) 0.0397(14) -0.0070(10) 0.0061(11) 0.0054(11)
C16 0.0316(15) 0.0188(13) 0.0441(17) -0.0029(11) 0.0097(13) 0.0008(11)
O1 0.0702(17) 0.0255(12) 0.0515(14) -0.0085(10) -0.0029(12) 0.0061(11)
C10 0.0386(16) 0.0320(15) 0.0328(16) 0.0035(12) 0.0069(13) -0.0030(13)
C6 0.0298(15) 0.0266(15) 0.0424(17) -0.0003(12) 0.0025(12) -0.0015(12)
C9 0.0479(18) 0.0271(16) 0.0306(15) -0.0003(12) 0.0040(13) -0.0031(13)
C14 0.0352(16) 0.0390(17) 0.0442(18) 0.0025(14) 0.0092(14) 0.0061(14)
C5 0.0364(17) 0.0378(17) 0.0484(19) 0.0027(14) 0.0033(14) -0.0019(14)
C4 0.0378(18) 0.054(2) 0.0382(18) -0.0016(15) 0.0042(14) -0.0134(15)
C15 0.0319(15) 0.0291(15) 0.0335(15) 0.0030(11) 0.0074(12) -0.0006(12)
C2 0.0300(15) 0.0342(16) 0.0471(19) -0.0064(13) 0.0080(13) -0.0003(13)
C1 0.0249(14) 0.0275(15) 0.0404(17) -0.0049(12) 0.0060(12) -0.0027(11)
O4 0.0645(17) 0.0815(19) 0.0416(14) -0.0005(13) 0.0065(12) -0.0082(15)
C8 0.0336(16) 0.0362(17) 0.055(2) -0.0076(14) 0.0085(14) 0.0081(13)
C13 0.0340(17) 0.058(2) 0.0446(19) 0.0110(16) 0.0087(14) 0.0086(15)
C7 0.0418(18) 0.0323(17) 0.056(2) -0.0039(14) 0.0009(15) 0.0117(14)
C3 0.0380(17) 0.053(2) 0.0453(19) -0.0152(15) 0.0116(15) -0.0032(15)
C11 0.0446(19) 0.0450(19) 0.0387(18) 0.0009(14) 0.0041(14) -0.0088(15)
C12 0.0335(18) 0.070(2) 0.0415(19) 0.0065(17) -0.0008(14) -0.0079(17)
C17 0.064(3) 0.045(2) 0.081(3) -0.0203(19) 0.024(2) 0.0107(18)
C18 0.076(3) 0.100(4) 0.049(2) 0.023(2) 0.000(2) -0.002(3)

loop_
_atom_type_symbol
_atom_type_description
_atom_type_scat_dispersion_real
_atom_type_scat_dispersion_imag
_atom_type_scat_source
C C 0.0033 0.0016 'International Tables Vol C Tables 4.2.6.8 and 6.1.1.4'
H H 0.0000 0.0000 'International Tables Vol C Tables 4.2.6.8 and 6.1.1.4'
N N 0.0061 0.0033 'International Tables Vol C Tables 4.2.6.8 and 6.1.1.4'
O O 0.0106 0.0060 'International Tables Vol C Tables 4.2.6.8 and 6.1.1.4'

loop_
_geom_angle_atom_site_label_1
_geom_angle_atom_site_label_2
_geom_angle_atom_site_label_3
_geom_angle
C2 O3 C17 118.7(3)
C9 N1 C8 124.1(3)
C9 N1 C16 113.9(2)
C8 N1 C16 118.3(2)
O2 C16 N1 108.5(2)
O2 C16 C15 113.9(2)
N1 C16 C15 100.2(2)
O2 C16 C1 108.3(2)
N1 C16 C1 108.0(2)
C15 C16 C1 117.2(2)
C11 C10 C15 122.1(3)
C11 C10 C9 128.6(3)
C15 C10 C9 109.0(3)
C5 C6 C1 120.6(3)
C5 C6 C7 116.7(3)
C1 C6 C7 122.6(3)
O1 C9 N1 125.2(3)
O1 C9 C10 127.8(3)
N1 C9 C10 106.9(2)
C13 C14 C15 118.6(3)
C4 C5 C6 120.6(3)
O4 C4 C5 124.9(3)
O4 C4 C3 114.9(3)
C5 C4 C3 120.1(3)
C14 C15 C10 119.4(3)
C14 C15 C16 131.4(3)
C10 C15 C16 108.9(2)
O3 C2 C3 122.8(3)
O3 C2 C1 115.3(3)
C3 C2 C1 122.0(3)
C6 C1 C2 117.4(3)
C6 C1 C16 121.5(2)
C2 C1 C16 120.9(3)
C4 O4 C18 117.1(3)
N1 C8 C7 108.2(3)
C14 C13 C12 121.6(3)
C6 C7 C8 112.3(3)
C2 C3 C4 119.1(3)
C10 C11 C12 117.8(3)
C11 C12 C13 120.3(3)

loop_
_geom_bond_atom_site_label_1
_geom_bond_atom_site_label_2
_geom_bond_distance
O2 C16 1.413(3)
O3 C2 1.359(4)
O3 C17 1.426(4)
N1 C9 1.337(4)
N1 C8 1.440(4)
N1 C16 1.478(3)
C16 C15 1.523(4)
C16 C1 1.528(4)
O1 C9 1.233(4)
C10 C11 1.378(4)
C10 C15 1.390(4)
C10 C9 1.458(4)
C6 C5 1.387(4)
C6 C1 1.396(4)
C6 C7 1.498(4)
C14 C13 1.372(4)
C14 C15 1.384(4)
C5 C4 1.368(5)
C4 O4 1.363(4)
C4 C3 1.394(5)
C2 C3 1.373(4)
C2 C1 1.402(4)
O4 C18 1.432(5)
C8 C7 1.504(5)
C13 C12 1.386(5)
C11 C12 1.382(5)
